data_4123946
loop_
_publ_author_name
'Liu, Hsueh-Ju'
'Landis, Clark'
'Raynaud, Christophe'
'Eisenstein, Odile'
'Tilley, T. Don'

_publ_section_title
;
 Donor-Promoted 1,2-Hydrogen Migration from Silicon to a Saturated
 Ruthenium Center and Access to Silaoxiranyl and Silaiminyl Complexes.
;
_journal_issue 28
_journal_name_full 'Journal of the American Chemical Society'
_journal_page_first 9186
_journal_page_last 9194
_journal_paper_doi 10.1021/jacs.5b05571
_journal_volume 137
_journal_year 2015
_chemical_formula_moiety 'C57 H70 N2 O1 Ru1 Si1'
_chemical_formula_sum 'C57 H70 N2 O Ru Si'
_chemical_formula_weight 928.31
_chemical_name_common hj4008
_space_group_crystal_system monoclinic
_space_group_IT_number 14
_space_group_name_Hall '-P 2yn'
_space_group_name_H-M_alt 'P 1 21/n 1'
_symmetry_space_group_name_Hall '-P 2yn'
_symmetry_space_group_name_H-M 'P 1 21/n 1'
_atom_sites_solution_hydrogens mixed
_atom_sites_solution_primary iterative
_atom_sites_solution_secondary difmap
_audit_creation_method SHELXL-2014/7
_cell_angle_alpha 90
_cell_angle_beta 108.957(3)
_cell_angle_gamma 90
_cell_formula_units_Z 4
_cell_length_a 16.5087(10)
_cell_length_b 22.9978(11)
_cell_length_c 17.8555(9)
_cell_measurement_reflns_used 9674
_cell_measurement_temperature 100(2)
_cell_measurement_theta_max 25.28
_cell_measurement_theta_min 2.20
_cell_volume 6411.4(6)
_computing_cell_refinement 'Bruker APEX2'
_computing_data_collection 'Bruker APEX2'
_computing_data_reduction 'Bruker APEX2'
_computing_molecular_graphics ORTEP-32
_computing_publication_material WinGX
_computing_structure_refinement 'SHELXL-2014/7 (Sheldrick 2014)'
_computing_structure_solution 'SHELXT-2014/4 (Sheldrick 2014)'
_diffrn_ambient_temperature 100(2)
_diffrn_detector_area_resol_mean 8.366
_diffrn_measured_fraction_theta_full 1.000
_diffrn_measured_fraction_theta_max 0.997
_diffrn_measurement_device_type 'Bruker APEX-II CCD'
_diffrn_measurement_method 'phi and omega scans'
_diffrn_radiation_type MoK\a
_diffrn_radiation_wavelength 0.71073
_diffrn_reflns_av_R_equivalents 0.0750
_diffrn_reflns_av_unetI/netI 0.0455
_diffrn_reflns_Laue_measured_fraction_full 1.000
_diffrn_reflns_Laue_measured_fraction_max 0.997
_diffrn_reflns_limit_h_max 19
_diffrn_reflns_limit_h_min -19
_diffrn_reflns_limit_k_max 27
_diffrn_reflns_limit_k_min -27
_diffrn_reflns_limit_l_max 21
_diffrn_reflns_limit_l_min -21
_diffrn_reflns_number 162586
_diffrn_reflns_point_group_measured_fraction_full 1.000
_diffrn_reflns_point_group_measured_fraction_max 0.997
_diffrn_reflns_theta_full 25.000
_diffrn_reflns_theta_max 25.400
_diffrn_reflns_theta_min 1.461
_diffrn_source 'microfocus sealed tube'
_exptl_absorpt_coefficient_mu 0.295
_exptl_absorpt_correction_T_max 0.7452
_exptl_absorpt_correction_T_min 0.6934
_exptl_absorpt_correction_type multi-scan
_exptl_absorpt_process_details SADABS
_exptl_crystal_colour colorless
_exptl_crystal_density_diffrn 0.962
_exptl_crystal_description block
_exptl_crystal_F_000 1968
_exptl_crystal_size_max 0.160
_exptl_crystal_size_mid 0.120
_exptl_crystal_size_min 0.040
_refine_diff_density_max 0.660
_refine_diff_density_min -1.386
_refine_diff_density_rms 0.078
_refine_ls_extinction_method none
_refine_ls_goodness_of_fit_ref 1.139
_refine_ls_hydrogen_treatment mixed
_refine_ls_matrix_type full
_refine_ls_number_parameters 582
_refine_ls_number_reflns 11763
_refine_ls_number_restraints 0
_refine_ls_restrained_S_all 1.139
_refine_ls_R_factor_all 0.0904
_refine_ls_R_factor_gt 0.0644
_refine_ls_shift/su_max 0.004
_refine_ls_shift/su_mean 0.000
_refine_ls_structure_factor_coef Fsqd
_refine_ls_weighting_details 'w=1/[\s^2^(Fo^2^)+(0.0058P)^2^+24.5907P] where P=(Fo^2^+2Fc^2^)/3'
_refine_ls_weighting_scheme calc
_refine_ls_wR_factor_gt 0.1311
_refine_ls_wR_factor_ref 0.1411
_reflns_Friedel_coverage 0.000
_reflns_number_gt 8799
_reflns_number_total 11763
_reflns_threshold_expression 'I > 2\s(I)'
_cod_data_source_file ja5b05571_si_001.cif
_cod_data_source_block shelx
_cod_depositor_comments 'Adding full bibliography for 4123944--4123947.cif.'
_cod_original_formula_sum 'C57 H70 N2 O1 Ru1 Si1'
_cod_database_code 4123946
_shelx_shelxl_version_number 2014/7
_shelx_space_group_comment
; 
The symmetry employed for this shelxl refinement is uniquely defined 
by the following loop, which should always be used as a source of 
symmetry information in preference to the above space-group names. 
They are only intended as comments. 
;
_shelx_estimated_absorpt_t_min 0.954
_shelx_estimated_absorpt_t_max 0.988

loop_
_space_group_symop_operation_xyz
'x, y, z'
'-x+1/2, y+1/2, -z+1/2'
'-x, -y, -z'
'x-1/2, -y-1/2, z-1/2'

loop_
_atom_site_label
_atom_site_type_symbol
_atom_site_fract_x
_atom_site_fract_y
_atom_site_fract_z
_atom_site_U_iso_or_equiv
_atom_site_adp_type
_atom_site_occupancy
_atom_site_site_symmetry_order
_atom_site_calc_flag
_atom_site_refinement_flags_posn
_atom_site_refinement_flags_adp
C1 C 0.7678(3) 0.31706(18) 0.6684(2) 0.0291(10) Uani 1 1 d . .
C2 C 0.7202(3) 0.41185(19) 0.7150(3) 0.0340(11) Uani 1 1 d . .
C3 C 0.6406(3) 0.4160(2) 0.7246(3) 0.0418(13) Uani 1 1 d . .
C4 C 0.5989(4) 0.3651(2) 0.7493(4) 0.0595(16) Uani 1 1 d . .
H4A H 0.5982 0.3320 0.7145 0.089 Uiso 1 1 calc R U
H4B H 0.5400 0.3752 0.7454 0.089 Uiso 1 1 calc R U
H4C H 0.6311 0.3546 0.8041 0.089 Uiso 1 1 calc R U
C5 C 0.6020(3) 0.4715(2) 0.7154(3) 0.0524(15) Uani 1 1 d . .
H5 H 0.5464 0.4758 0.7196 0.063 Uiso 1 1 calc R U
C6 C 0.6444(4) 0.5194(2) 0.7005(3) 0.0564(17) Uani 1 1 d . .
H6 H 0.6167 0.5562 0.6922 0.068 Uiso 1 1 calc R U
C7 C 0.7260(4) 0.5146(2) 0.6974(3) 0.0530(16) Uani 1 1 d . .
H7 H 0.7551 0.5485 0.6895 0.064 Uiso 1 1 calc R U
C8 C 0.7673(3) 0.4608(2) 0.7058(3) 0.0418(13) Uani 1 1 d . .
C9 C 0.8596(4) 0.4577(2) 0.7135(4) 0.0637(17) Uani 1 1 d . .
H9A H 0.8729 0.4880 0.6807 0.096 Uiso 1 1 calc R U
H9B H 0.8723 0.4194 0.6959 0.096 Uiso 1 1 calc R U
H9C H 0.8944 0.4637 0.7690 0.096 Uiso 1 1 calc R U
C10 C 0.8208(3) 0.34187(19) 0.7996(3) 0.0342(11) Uani 1 1 d . .
H10 H 0.8279 0.3622 0.8476 0.041 Uiso 1 1 calc R U
C11 C 0.8635(3) 0.2948(2) 0.7912(3) 0.0341(11) Uani 1 1 d . .
H11 H 0.9069 0.2752 0.8317 0.041 Uiso 1 1 calc R U
C12 C 0.8774(3) 0.2360(2) 0.6815(3) 0.0373(12) Uani 1 1 d . .
C13 C 0.8510(3) 0.1775(2) 0.6774(3) 0.0362(12) Uani 1 1 d . .
C14 C 0.7768(3) 0.1600(2) 0.7021(3) 0.0404(12) Uani 1 1 d . .
H14A H 0.7918 0.1640 0.7596 0.061 Uiso 1 1 calc R U
H14B H 0.7620 0.1194 0.6871 0.061 Uiso 1 1 calc R U
H14C H 0.7277 0.1849 0.6758 0.061 Uiso 1 1 calc R U
C15 C 0.8992(4) 0.1365(2) 0.6530(3) 0.0497(14) Uani 1 1 d . .
H15 H 0.8815 0.0970 0.6479 0.060 Uiso 1 1 calc R U
C16 C 0.9713(4) 0.1519(3) 0.6361(3) 0.0594(17) Uani 1 1 d . .
H16 H 1.0025 0.1233 0.6185 0.071 Uiso 1 1 calc R U
C17 C 0.9988(4) 0.2088(3) 0.6446(3) 0.0506(14) Uani 1 1 d . .
H17 H 1.0497 0.2190 0.6337 0.061 Uiso 1 1 calc R U
C18 C 0.9527(3) 0.2521(2) 0.6691(3) 0.0405(12) Uani 1 1 d . .
C19 C 0.9878(3) 0.3130(2) 0.6835(3) 0.0529(14) Uani 1 1 d . .
H19A H 0.9405 0.3406 0.6755 0.079 Uiso 1 1 calc R U
H19B H 1.0188 0.3217 0.6464 0.079 Uiso 1 1 calc R U
H19C H 1.0270 0.3162 0.7379 0.079 Uiso 1 1 calc R U
C20 C 0.6812(3) 0.30084(19) 0.4223(3) 0.0358(11) Uani 1 1 d . .
C21 C 0.6505(4) 0.2514(2) 0.3656(3) 0.0469(14) Uani 1 1 d . .
H21A H 0.5942 0.2385 0.3665 0.070 Uiso 1 1 calc R U
H21B H 0.6912 0.2191 0.3811 0.070 Uiso 1 1 calc R U
H21C H 0.6458 0.2642 0.3120 0.070 Uiso 1 1 calc R U
C22 C 0.6292(4) 0.3485(2) 0.4285(3) 0.0459(14) Uani 1 1 d . .
C23 C 0.5367(4) 0.3554(3) 0.3779(3) 0.0688(19) Uani 1 1 d . .
H23A H 0.5335 0.3654 0.3237 0.103 Uiso 1 1 calc R U
H23B H 0.5103 0.3865 0.3996 0.103 Uiso 1 1 calc R U
H23C H 0.5061 0.3189 0.3776 0.103 Uiso 1 1 calc R U
C24 C 0.6844(5) 0.3926(2) 0.4748(3) 0.0587(18) Uani 1 1 d . .
C25 C 0.6558(6) 0.4530(2) 0.4876(4) 0.099(3) Uani 1 1 d . .
H25A H 0.5947 0.4524 0.4818 0.148 Uiso 1 1 calc R U
H25B H 0.6653 0.4795 0.4483 0.148 Uiso 1 1 calc R U
H25C H 0.6887 0.4663 0.5409 0.148 Uiso 1 1 calc R U
C26 C 0.7701(4) 0.3719(2) 0.4949(3) 0.0562(16) Uani 1 1 d . .
C27 C 0.8480(6) 0.4096(3) 0.5279(4) 0.107(3) Uani 1 1 d . .
H27A H 0.8965 0.3855 0.5584 0.160 Uiso 1 1 calc R U
H27B H 0.8365 0.4392 0.5625 0.160 Uiso 1 1 calc R U
H27C H 0.8617 0.4285 0.4843 0.160 Uiso 1 1 calc R U
C28 C 0.7683(3) 0.3149(2) 0.4651(3) 0.0432(12) Uani 1 1 d . .
C29 C 0.8439(4) 0.2793(3) 0.4638(3) 0.0659(18) Uani 1 1 d . .
H29A H 0.8557 0.2865 0.4143 0.099 Uiso 1 1 calc R U
H29B H 0.8313 0.2380 0.4675 0.099 Uiso 1 1 calc R U
H29C H 0.8940 0.2902 0.5088 0.099 Uiso 1 1 calc R U
C30 C 0.5020(3) 0.26402(19) 0.6104(3) 0.0332(11) Uani 1 1 d . .
C31 C 0.5033(3) 0.2319(2) 0.6784(3) 0.0364(11) Uani 1 1 d . .
C32 C 0.5705(3) 0.1851(2) 0.7134(3) 0.0403(12) Uani 1 1 d . .
H32 H 0.5976 0.1743 0.6727 0.048 Uiso 1 1 calc R U
C33 C 0.6404(4) 0.2089(3) 0.7864(3) 0.0551(16) Uani 1 1 d . .
H33A H 0.6692 0.2417 0.7708 0.083 Uiso 1 1 calc R U
H33B H 0.6823 0.1782 0.8095 0.083 Uiso 1 1 calc R U
H33C H 0.6144 0.2219 0.8256 0.083 Uiso 1 1 calc R U
C34 C 0.5309(4) 0.1299(2) 0.7358(3) 0.0583(16) Uani 1 1 d . .
H34A H 0.5136 0.1378 0.7824 0.087 Uiso 1 1 calc R U
H34B H 0.5732 0.0985 0.7479 0.087 Uiso 1 1 calc R U
H34C H 0.4806 0.1183 0.6914 0.087 Uiso 1 1 calc R U
C35 C 0.4457(3) 0.2441(2) 0.7182(3) 0.0468(13) Uani 1 1 d . .
H35 H 0.4488 0.2220 0.7640 0.056 Uiso 1 1 calc R U
C36 C 0.3840(4) 0.2871(3) 0.6940(3) 0.0591(16) Uani 1 1 d . .
C37 C 0.3257(5) 0.3007(4) 0.7435(5) 0.093(3) Uani 1 1 d . .
H37 H 0.3247 0.2644 0.7741 0.111 Uiso 1 1 calc R U
C38 C 0.2413(7) 0.3144(8) 0.7052(6) 0.226(9) Uani 1 1 d . .
H38A H 0.2133 0.3240 0.7444 0.339 Uiso 1 1 calc R U
H38B H 0.2124 0.2812 0.6734 0.339 Uiso 1 1 calc R U
H38C H 0.2381 0.3480 0.6706 0.339 Uiso 1 1 calc R U
C39 C 0.3692(8) 0.3475(6) 0.8064(7) 0.182(6) Uani 1 1 d . .
H39A H 0.3697 0.3848 0.7800 0.273 Uiso 1 1 calc R U
H39B H 0.4282 0.3357 0.8351 0.273 Uiso 1 1 calc R U
H39C H 0.3373 0.3516 0.8437 0.273 Uiso 1 1 calc R U
C40 C 0.3825(4) 0.3179(3) 0.6268(3) 0.0553(15) Uani 1 1 d . .
H40 H 0.3405 0.3474 0.6081 0.066 Uiso 1 1 calc R U
C41 C 0.4385(3) 0.3078(2) 0.5858(3) 0.0385(12) Uani 1 1 d . .
C42 C 0.4309(3) 0.3447(2) 0.5129(3) 0.0439(13) Uani 1 1 d . .
H42 H 0.4799 0.3343 0.4941 0.053 Uiso 1 1 calc R U
C43 C 0.4374(4) 0.4096(2) 0.5322(3) 0.0607(17) Uani 1 1 d . .
H43A H 0.4368 0.4317 0.4851 0.091 Uiso 1 1 calc R U
H43B H 0.4910 0.4173 0.5752 0.091 Uiso 1 1 calc R U
H43C H 0.3887 0.4214 0.5488 0.091 Uiso 1 1 calc R U
C44 C 0.3480(3) 0.3314(3) 0.4458(3) 0.0556(15) Uani 1 1 d . .
H44A H 0.3460 0.2899 0.4327 0.083 Uiso 1 1 calc R U
H44B H 0.3460 0.3544 0.3991 0.083 Uiso 1 1 calc R U
H44C H 0.2988 0.3414 0.4626 0.083 Uiso 1 1 calc R U
C45 C 0.5499(3) 0.17564(18) 0.5044(2) 0.0313(11) Uani 1 1 d . .
C46 C 0.6038(3) 0.14343(19) 0.4632(3) 0.0333(11) Uani 1 1 d . .
C47 C 0.6903(3) 0.13483(19) 0.4966(3) 0.0377(12) Uani 1 1 d . .
H47 H 0.7191 0.1505 0.5476 0.045 Uiso 1 1 calc R U
C48 C 0.7366(3) 0.1039(2) 0.4577(3) 0.0406(12) Uani 1 1 d . .
H48 H 0.7964 0.0985 0.4823 0.049 Uiso 1 1 calc R U
C49 C 0.6962(4) 0.0808(2) 0.3834(3) 0.0445(13) Uani 1 1 d . .
H49 H 0.7281 0.0599 0.3565 0.053 Uiso 1 1 calc R U
C50 C 0.6093(3) 0.0885(2) 0.3488(3) 0.0415(12) Uani 1 1 d . .
H50 H 0.5810 0.0727 0.2978 0.050 Uiso 1 1 calc R U
C51 C 0.5630(3) 0.11905(19) 0.3880(3) 0.0371(12) Uani 1 1 d . .
H51 H 0.5030 0.1237 0.3638 0.045 Uiso 1 1 calc R U
C52 C 0.4845(3) 0.13704(19) 0.5201(3) 0.0362(11) Uani 1 1 d . .
C53 C 0.5055(4) 0.0798(2) 0.5448(3) 0.0469(13) Uani 1 1 d . .
H53 H 0.5618 0.0660 0.5523 0.056 Uiso 1 1 calc R U
C54 C 0.4453(5) 0.0427(2) 0.5588(4) 0.0667(18) Uani 1 1 d . .
H54 H 0.4608 0.0039 0.5756 0.080 Uiso 1 1 calc R U
C55 C 0.3637(5) 0.0621(3) 0.5482(4) 0.0678(18) Uani 1 1 d . .
H55 H 0.3225 0.0367 0.5573 0.081 Uiso 1 1 calc R U
C56 C 0.3414(4) 0.1189(3) 0.5242(4) 0.0592(16) Uani 1 1 d . .
H56 H 0.2850 0.1325 0.5170 0.071 Uiso 1 1 calc R U
C57 C 0.4020(3) 0.1560(2) 0.5108(3) 0.0415(12) Uani 1 1 d . .
H57 H 0.3865 0.1950 0.4949 0.050 Uiso 1 1 calc R U
N1 N 0.7639(2) 0.35599(15) 0.7258(2) 0.0301(9) Uani 1 1 d . .
N2 N 0.8319(2) 0.27985(15) 0.7111(2) 0.0304(9) Uani 1 1 d . .
O1 O 0.50934(19) 0.22895(12) 0.45803(17) 0.0326(7) Uani 1 1 d . .
Si1 Si 0.57646(8) 0.25098(5) 0.54861(7) 0.0306(3) Uani 1 1 d . .
Ru1 Ru 0.69089(3) 0.31161(2) 0.55003(2) 0.03119(11) Uani 1 1 d . .
H1 H 0.631(3) 0.3368(19) 0.588(3) 0.041(13) Uiso 1 1 d . .
H2 H 0.705(3) 0.247(2) 0.575(3) 0.055(15) Uiso 1 1 d . .

loop_
_atom_site_aniso_label
_atom_site_aniso_U_11
_atom_site_aniso_U_22
_atom_site_aniso_U_33
_atom_site_aniso_U_23
_atom_site_aniso_U_13
_atom_site_aniso_U_12
C1 0.029(2) 0.023(2) 0.029(2) 0.0034(19) 0.0017(19) 0.0028(19)
C2 0.037(3) 0.026(2) 0.029(2) -0.0004(19) -0.004(2) 0.005(2)
C3 0.040(3) 0.031(3) 0.041(3) -0.011(2) -0.004(2) 0.001(2)
C4 0.055(4) 0.047(3) 0.079(4) -0.019(3) 0.025(3) 0.005(3)
C5 0.037(3) 0.044(3) 0.058(3) -0.020(3) -0.011(3) 0.008(2)
C6 0.068(4) 0.026(3) 0.049(3) -0.010(2) -0.015(3) 0.016(3)
C7 0.080(5) 0.024(3) 0.045(3) -0.003(2) 0.006(3) 0.003(3)
C8 0.051(3) 0.027(2) 0.039(3) -0.004(2) 0.004(2) 0.002(2)
C9 0.067(4) 0.036(3) 0.094(5) -0.009(3) 0.034(4) -0.011(3)
C10 0.035(3) 0.033(3) 0.026(2) 0.0029(19) -0.001(2) 0.005(2)
C11 0.028(3) 0.038(3) 0.026(2) 0.0028(19) -0.0045(19) -0.002(2)
C12 0.043(3) 0.035(3) 0.028(2) 0.002(2) 0.003(2) 0.015(2)
C13 0.035(3) 0.034(3) 0.028(2) 0.001(2) -0.007(2) 0.010(2)
C14 0.043(3) 0.033(3) 0.035(3) 0.002(2) -0.002(2) 0.006(2)
C15 0.052(4) 0.039(3) 0.045(3) -0.005(2) -0.002(3) 0.017(3)
C16 0.064(4) 0.054(4) 0.051(3) -0.004(3) 0.005(3) 0.029(3)
C17 0.039(3) 0.063(4) 0.049(3) 0.005(3) 0.013(3) 0.015(3)
C18 0.035(3) 0.047(3) 0.037(3) 0.004(2) 0.008(2) 0.009(2)
C19 0.050(3) 0.053(3) 0.056(3) 0.011(3) 0.017(3) 0.010(3)
C20 0.049(3) 0.026(2) 0.028(2) 0.0029(19) 0.007(2) 0.002(2)
C21 0.069(4) 0.039(3) 0.027(2) -0.001(2) 0.008(2) -0.007(3)
C22 0.064(4) 0.037(3) 0.029(3) 0.010(2) 0.005(2) 0.017(3)
C23 0.073(4) 0.088(5) 0.035(3) 0.026(3) 0.004(3) 0.040(4)
C24 0.113(6) 0.020(2) 0.036(3) 0.008(2) 0.015(3) 0.005(3)
C25 0.199(9) 0.033(3) 0.048(4) 0.009(3) 0.019(5) 0.032(4)
C26 0.086(5) 0.040(3) 0.033(3) 0.004(2) 0.006(3) -0.022(3)
C27 0.151(8) 0.094(6) 0.058(4) 0.002(4) 0.009(5) -0.080(6)
C28 0.054(3) 0.041(3) 0.028(2) 0.005(2) 0.004(2) -0.004(3)
C29 0.053(4) 0.103(5) 0.043(3) 0.008(3) 0.017(3) 0.013(4)
C30 0.029(3) 0.031(2) 0.031(2) -0.007(2) -0.002(2) 0.005(2)
C31 0.037(3) 0.033(2) 0.032(2) -0.002(2) 0.001(2) 0.006(2)
C32 0.046(3) 0.037(3) 0.034(2) 0.008(2) 0.007(2) 0.010(2)
C33 0.052(4) 0.063(4) 0.041(3) -0.002(3) 0.003(3) 0.029(3)
C34 0.078(4) 0.041(3) 0.061(4) 0.013(3) 0.030(3) 0.012(3)
C35 0.046(3) 0.050(3) 0.039(3) 0.006(2) 0.006(3) 0.007(3)
C36 0.058(4) 0.070(4) 0.047(3) 0.001(3) 0.013(3) 0.013(3)
C37 0.072(5) 0.123(7) 0.096(6) 0.027(5) 0.046(5) 0.046(5)
C38 0.097(8) 0.48(3) 0.123(9) 0.078(13) 0.067(7) 0.063(13)
C39 0.209(14) 0.216(14) 0.174(11) -0.070(11) 0.134(11) 0.015(11)
C40 0.046(3) 0.061(4) 0.052(3) -0.003(3) 0.007(3) 0.027(3)
C41 0.036(3) 0.034(3) 0.036(2) -0.005(2) -0.002(2) 0.013(2)
C42 0.051(3) 0.035(3) 0.035(3) 0.001(2) -0.001(2) 0.017(2)
C43 0.083(5) 0.040(3) 0.045(3) -0.001(3) 0.002(3) 0.024(3)
C44 0.051(3) 0.061(4) 0.040(3) 0.000(3) -0.005(3) 0.015(3)
C45 0.035(3) 0.025(2) 0.025(2) -0.0003(18) -0.0034(19) 0.0082(19)
C46 0.040(3) 0.025(2) 0.032(2) 0.0018(19) 0.009(2) 0.002(2)
C47 0.042(3) 0.031(3) 0.032(2) 0.001(2) 0.001(2) 0.010(2)
C48 0.035(3) 0.035(3) 0.052(3) 0.000(2) 0.014(2) 0.004(2)
C49 0.058(4) 0.034(3) 0.044(3) -0.001(2) 0.019(3) 0.002(2)
C50 0.054(3) 0.032(3) 0.037(3) -0.007(2) 0.013(3) -0.001(2)
C51 0.035(3) 0.031(2) 0.036(3) -0.001(2) -0.001(2) -0.001(2)
C52 0.042(3) 0.029(2) 0.034(3) -0.007(2) 0.008(2) -0.001(2)
C53 0.063(4) 0.028(3) 0.053(3) -0.005(2) 0.023(3) 0.000(2)
C54 0.098(5) 0.030(3) 0.088(5) -0.004(3) 0.051(4) -0.003(3)
C55 0.081(5) 0.047(4) 0.087(5) -0.014(3) 0.042(4) -0.024(3)
C56 0.057(4) 0.056(4) 0.066(4) -0.012(3) 0.023(3) -0.008(3)
C57 0.040(3) 0.038(3) 0.044(3) -0.007(2) 0.009(2) -0.001(2)
N1 0.032(2) 0.0234(18) 0.0280(19) -0.0008(15) 0.0002(16) 0.0035(16)
N2 0.029(2) 0.030(2) 0.0261(19) 0.0055(16) 0.0000(16) 0.0080(16)
O1 0.0353(18) 0.0255(15) 0.0285(16) 0.0002(13) -0.0012(14) 0.0089(13)
Si1 0.0344(7) 0.0225(6) 0.0257(6) -0.0004(5) -0.0027(5) 0.0077(5)
Ru1 0.0392(2) 0.02004(17) 0.02516(18) 0.00164(15) -0.00214(15) 0.00567(17)

loop_
_atom_type_symbol
_atom_type_description
_atom_type_scat_dispersion_real
_atom_type_scat_dispersion_imag
_atom_type_scat_source
C C 0.0033 0.0016 'International Tables Vol C Tables 4.2.6.8 and 6.1.1.4'
H H 0.0000 0.0000 'International Tables Vol C Tables 4.2.6.8 and 6.1.1.4'
N N 0.0061 0.0033 'International Tables Vol C Tables 4.2.6.8 and 6.1.1.4'
O O 0.0106 0.0060 'International Tables Vol C Tables 4.2.6.8 and 6.1.1.4'
Si Si 0.0817 0.0704 'International Tables Vol C Tables 4.2.6.8 and 6.1.1.4'
Ru Ru -1.2594 0.8363 'International Tables Vol C Tables 4.2.6.8 and 6.1.1.4'

loop_
_geom_angle_atom_site_label_1
_geom_angle_atom_site_label_2
_geom_angle_atom_site_label_3
_geom_angle
N1 C1 N2 101.8(3)
N1 C1 Ru1 129.2(3)
N2 C1 Ru1 128.8(3)
C3 C2 C8 122.8(4)
C3 C2 N1 119.7(4)
C8 C2 N1 116.9(4)
C2 C3 C5 117.4(5)
C2 C3 C4 121.9(4)
C5 C3 C4 120.6(5)
C3 C4 H4A 109.5
C3 C4 H4B 109.5
H4A C4 H4B 109.5
C3 C4 H4C 109.5
H4A C4 H4C 109.5
H4B C4 H4C 109.5
C6 C5 C3 120.5(5)
C6 C5 H5 119.7
C3 C5 H5 119.7
C7 C6 C5 120.7(5)
C7 C6 H6 119.7
C5 C6 H6 119.7
C6 C7 C8 121.3(5)
C6 C7 H7 119.3
C8 C7 H7 119.3
C7 C8 C2 116.9(5)
C7 C8 C9 120.2(5)
C2 C8 C9 122.6(4)
C8 C9 H9A 109.5
C8 C9 H9B 109.5
H9A C9 H9B 109.5
C8 C9 H9C 109.5
H9A C9 H9C 109.5
H9B C9 H9C 109.5
C11 C10 N1 107.7(4)
C11 C10 H10 126.1
N1 C10 H10 126.1
C10 C11 N2 106.4(4)
C10 C11 H11 126.8
N2 C11 H11 126.8
C18 C12 C13 121.7(4)
C18 C12 N2 118.1(4)
C13 C12 N2 119.5(5)
C15 C13 C12 117.6(5)
C15 C13 C14 121.3(5)
C12 C13 C14 121.0(4)
C13 C14 H14A 109.5
C13 C14 H14B 109.5
H14A C14 H14B 109.5
C13 C14 H14C 109.5
H14A C14 H14C 109.5
H14B C14 H14C 109.5
C16 C15 C13 121.5(5)
C16 C15 H15 119.3
C13 C15 H15 119.3
C15 C16 C17 120.2(5)
C15 C16 H16 119.9
C17 C16 H16 119.9
C16 C17 C18 120.8(6)
C16 C17 H17 119.6
C18 C17 H17 119.6
C12 C18 C17 117.9(5)
C12 C18 C19 122.5(5)
C17 C18 C19 119.5(5)
C18 C19 H19A 109.5
C18 C19 H19B 109.5
H19A C19 H19B 109.5
C18 C19 H19C 109.5
H19A C19 H19C 109.5
H19B C19 H19C 109.5
C22 C20 C28 108.2(4)
C22 C20 C21 123.9(5)
C28 C20 C21 126.6(5)
C22 C20 Ru1 71.4(3)
C28 C20 Ru1 72.8(3)
C21 C20 Ru1 131.8(3)
C20 C21 H21A 109.5
C20 C21 H21B 109.5
H21A C21 H21B 109.5
C20 C21 H21C 109.5
H21A C21 H21C 109.5
H21B C21 H21C 109.5
C20 C22 C24 107.8(5)
C20 C22 C23 123.7(5)
C24 C22 C23 127.0(5)
C20 C22 Ru1 71.8(3)
C24 C22 Ru1 72.8(3)
C23 C22 Ru1 132.1(4)
C22 C23 H23A 109.5
C22 C23 H23B 109.5
H23A C23 H23B 109.5
C22 C23 H23C 109.5
H23A C23 H23C 109.5
H23B C23 H23C 109.5
C26 C24 C22 107.5(5)
C26 C24 C25 127.2(6)
C22 C24 C25 124.6(6)
C26 C24 Ru1 74.1(3)
C22 C24 Ru1 70.2(3)
C25 C24 Ru1 128.4(4)
C24 C25 H25A 109.5
C24 C25 H25B 109.5
H25A C25 H25B 109.5
C24 C25 H25C 109.5
H25A C25 H25C 109.5
H25B C25 H25C 109.5
C28 C26 C24 108.5(5)
C28 C26 C27 126.5(7)
C24 C26 C27 123.9(6)
C28 C26 Ru1 70.2(3)
C24 C26 Ru1 69.9(3)
C27 C26 Ru1 134.6(4)
C26 C27 H27A 109.5
C26 C27 H27B 109.5
H27A C27 H27B 109.5
C26 C27 H27C 109.5
H27A C27 H27C 109.5
H27B C27 H27C 109.5
C26 C28 C20 107.9(5)
C26 C28 C29 126.7(5)
C20 C28 C29 124.4(5)
C26 C28 Ru1 74.3(3)
C20 C28 Ru1 70.4(3)
C29 C28 Ru1 129.9(4)
C28 C29 H29A 109.5
C28 C29 H29B 109.5
H29A C29 H29B 109.5
C28 C29 H29C 109.5
H29A C29 H29C 109.5
H29B C29 H29C 109.5
C31 C30 C41 116.1(4)
C31 C30 Si1 125.2(3)
C41 C30 Si1 118.6(4)
C35 C31 C30 120.8(4)
C35 C31 C32 117.4(4)
C30 C31 C32 121.7(4)
C31 C32 C33 110.0(4)
C31 C32 C34 112.0(4)
C33 C32 C34 109.8(4)
C31 C32 H32 108.3
C33 C32 H32 108.3
C34 C32 H32 108.3
C32 C33 H33A 109.5
C32 C33 H33B 109.5
H33A C33 H33B 109.5
C32 C33 H33C 109.5
H33A C33 H33C 109.5
H33B C33 H33C 109.5
C32 C34 H34A 109.5
C32 C34 H34B 109.5
H34A C34 H34B 109.5
C32 C34 H34C 109.5
H34A C34 H34C 109.5
H34B C34 H34C 109.5
C36 C35 C31 122.8(5)
C36 C35 H35 118.6
C31 C35 H35 118.6
C35 C36 C40 116.0(5)
C35 C36 C37 120.1(6)
C40 C36 C37 123.8(6)
C38 C37 C36 118.9(8)
C38 C37 C39 110.9(10)
C36 C37 C39 109.2(7)
C38 C37 H37 105.6
C36 C37 H37 105.6
C39 C37 H37 105.6
C37 C38 H38A 109.5
C37 C38 H38B 109.5
H38A C38 H38B 109.5
C37 C38 H38C 109.5
H38A C38 H38C 109.5
H38B C38 H38C 109.5
C37 C39 H39A 109.5
C37 C39 H39B 109.5
H39A C39 H39B 109.5
C37 C39 H39C 109.5
H39A C39 H39C 109.5
H39B C39 H39C 109.5
C41 C40 C36 123.4(5)
C41 C40 H40 118.3
C36 C40 H40 118.3
C40 C41 C30 120.9(5)
C40 C41 C42 118.6(4)
C30 C41 C42 120.5(5)
C41 C42 C43 111.8(4)
C41 C42 C44 111.3(5)
C43 C42 C44 110.5(4)
C41 C42 H42 107.7
C43 C42 H42 107.7
C44 C42 H42 107.7
C42 C43 H43A 109.5
C42 C43 H43B 109.5
H43A C43 H43B 109.5
C42 C43 H43C 109.5
H43A C43 H43C 109.5
H43B C43 H43C 109.5
C42 C44 H44A 109.5
C42 C44 H44B 109.5
H44A C44 H44B 109.5
C42 C44 H44C 109.5
H44A C44 H44C 109.5
H44B C44 H44C 109.5
C52 C45 O1 111.5(4)
C52 C45 C46 112.0(4)
O1 C45 C46 110.9(3)
C52 C45 Si1 123.3(3)
O1 C45 Si1 59.14(18)
C46 C45 Si1 123.8(3)
C47 C46 C51 117.7(4)
C47 C46 C45 123.4(4)
C51 C46 C45 118.9(4)
C46 C47 C48 121.5(4)
C46 C47 H47 119.2
C48 C47 H47 119.2
C49 C48 C47 120.4(5)
C49 C48 H48 119.8
C47 C48 H48 119.8
C50 C49 C48 119.2(5)
C50 C49 H49 120.4
C48 C49 H49 120.4
C49 C50 C51 120.3(5)
C49 C50 H50 119.9
C51 C50 H50 119.9
C50 C51 C46 120.9(5)
C50 C51 H51 119.6
C46 C51 H51 119.6
C57 C52 C53 117.9(5)
C57 C52 C45 122.2(4)
C53 C52 C45 120.0(5)
C54 C53 C52 121.2(5)
C54 C53 H53 119.4
C52 C53 H53 119.4
C55 C54 C53 120.0(6)
C55 C54 H54 120.0
C53 C54 H54 120.0
C54 C55 C56 119.9(6)
C54 C55 H55 120.0
C56 C55 H55 120.0
C55 C56 C57 119.8(6)
C55 C56 H56 120.1
C57 C56 H56 120.1
C52 C57 C56 121.2(5)
C52 C57 H57 119.4
C56 C57 H57 119.4
C1 N1 C10 112.0(4)
C1 N1 C2 128.0(3)
C10 N1 C2 119.1(4)
C1 N2 C11 112.1(4)
C1 N2 C12 128.4(4)
C11 N2 C12 118.5(3)
C45 O1 Si1 71.7(2)
O1 Si1 C45 49.12(15)
O1 Si1 C30 104.46(18)
C45 Si1 C30 106.1(2)
O1 Si1 Ru1 117.29(13)
C45 Si1 Ru1 128.70(16)
C30 Si1 Ru1 124.38(14)
C1 Ru1 C22 153.25(18)
C1 Ru1 C20 148.62(18)
C22 Ru1 C20 36.84(17)
C1 Ru1 C24 116.40(19)
C22 Ru1 C24 36.92(19)
C20 Ru1 C24 61.17(17)
C1 Ru1 C28 112.55(17)
C22 Ru1 C28 61.30(19)
C20 Ru1 C28 36.77(17)
C24 Ru1 C28 60.6(2)
C1 Ru1 C26 98.73(18)
C22 Ru1 C26 60.5(2)
C20 Ru1 C26 60.09(17)
C24 Ru1 C26 36.0(2)
C28 Ru1 C26 35.56(19)
C1 Ru1 Si1 105.69(13)
C22 Ru1 Si1 95.98(15)
C20 Ru1 Si1 97.61(13)
C24 Ru1 Si1 126.65(18)
C28 Ru1 Si1 129.60(13)
C26 Ru1 Si1 155.58(13)
C1 Ru1 H1 77.8(17)
C22 Ru1 H1 97.9(17)
C20 Ru1 H1 132.0(17)
C24 Ru1 H1 92.4(17)
C28 Ru1 H1 153.0(17)
C26 Ru1 H1 120.7(17)
Si1 Ru1 H1 65.3(17)
C1 Ru1 H2 77.1(18)
C22 Ru1 H2 128.6(18)
C20 Ru1 H2 98.2(18)
C24 Ru1 H2 158.3(18)
C28 Ru1 H2 99.1(18)
C26 Ru1 H2 129.6(18)
Si1 Ru1 H2 58.7(18)
H1 Ru1 H2 108(2)

loop_
_geom_bond_atom_site_label_1
_geom_bond_atom_site_label_2
_geom_bond_distance
C1 N1 1.378(5)
C1 N2 1.382(5)
C1 Ru1 2.086(4)
C2 C3 1.382(7)
C2 C8 1.408(7)
C2 N1 1.456(5)
C3 C5 1.412(7)
C3 C4 1.496(8)
C4 H4A 0.9800
C4 H4B 0.9800
C4 H4C 0.9800
C5 C6 1.376(8)
C5 H5 0.9500
C6 C7 1.371(8)
C6 H6 0.9500
C7 C8 1.396(7)
C7 H7 0.9500
C8 C9 1.487(8)
C9 H9A 0.9800
C9 H9B 0.9800
C9 H9C 0.9800
C10 C11 1.326(6)
C10 N1 1.386(5)
C10 H10 0.9500
C11 N2 1.397(5)
C11 H11 0.9500
C12 C18 1.381(7)
C12 C13 1.410(7)
C12 N2 1.454(6)
C13 C15 1.391(7)
C13 C14 1.486(7)
C14 H14A 0.9800
C14 H14B 0.9800
C14 H14C 0.9800
C15 C16 1.366(8)
C15 H15 0.9500
C16 C17 1.378(8)
C16 H16 0.9500
C17 C18 1.407(7)
C17 H17 0.9500
C18 C19 1.505(7)
C19 H19A 0.9800
C19 H19B 0.9800
C19 H19C 0.9800
C20 C22 1.419(7)
C20 C28 1.428(7)
C20 C21 1.497(6)
C20 Ru1 2.248(4)
C21 H21A 0.9800
C21 H21B 0.9800
C21 H21C 0.9800
C22 C24 1.432(8)
C22 C23 1.510(7)
C22 Ru1 2.244(4)
C23 H23A 0.9800
C23 H23B 0.9800
C23 H23C 0.9800
C24 C26 1.425(9)
C24 C25 1.508(8)
C24 Ru1 2.278(5)
C25 H25A 0.9800
C25 H25B 0.9800
C25 H25C 0.9800
C26 C28 1.409(7)
C26 C27 1.503(8)
C26 Ru1 2.332(6)
C27 H27A 0.9800
C27 H27B 0.9800
C27 H27C 0.9800
C28 C29 1.499(8)
C28 Ru1 2.280(5)
C29 H29A 0.9800
C29 H29B 0.9800
C29 H29C 0.9800
C30 C31 1.416(7)
C30 C41 1.416(6)
C30 Si1 1.923(5)
C31 C35 1.388(7)
C31 C32 1.526(6)
C32 C33 1.535(7)
C32 C34 1.538(7)
C32 H32 1.0000
C33 H33A 0.9800
C33 H33B 0.9800
C33 H33C 0.9800
C34 H34A 0.9800
C34 H34B 0.9800
C34 H34C 0.9800
C35 C36 1.385(7)
C35 H35 0.9500
C36 C40 1.387(8)
C36 C37 1.535(9)
C37 C38 1.375(11)
C37 C39 1.553(13)
C37 H37 1.0000
C38 H38A 0.9800
C38 H38B 0.9800
C38 H38C 0.9800
C39 H39A 0.9800
C39 H39B 0.9800
C39 H39C 0.9800
C40 C41 1.373(7)
C40 H40 0.9500
C41 C42 1.523(7)
C42 C43 1.529(7)
C42 C44 1.529(7)
C42 H42 1.0000
C43 H43A 0.9800
C43 H43B 0.9800
C43 H43C 0.9800
C44 H44A 0.9800
C44 H44B 0.9800
C44 H44C 0.9800
C45 C52 1.494(7)
C45 O1 1.509(5)
C45 C46 1.518(6)
C45 Si1 1.895(4)
C46 C47 1.371(6)
C46 C51 1.409(6)
C47 C48 1.385(7)
C47 H47 0.9500
C48 C49 1.384(7)
C48 H48 0.9500
C49 C50 1.376(7)
C49 H49 0.9500
C50 C51 1.384(7)
C50 H50 0.9500
C51 H51 0.9500
C52 C57 1.387(7)
C52 C53 1.395(7)
C53 C54 1.393(8)
C53 H53 0.9500
C54 C55 1.374(9)
C54 H54 0.9500
C55 C56 1.386(8)
C55 H55 0.9500
C56 C57 1.394(7)
C56 H56 0.9500
C57 H57 0.9500
O1 Si1 1.713(3)
Si1 Ru1 2.3413(14)
Ru1 H1 1.49(4)
Ru1 H2 1.55(5)
